data_4066045
loop_
_publ_author_name
'Dubarle Offner, Julien'
'Schnakenburg, Gregor'
'Rose-Munch, Fran\,coise'
'Rose, Eric'
'D\"otz, Karl Heinz'

_publ_section_title
;
 Dibenzo[f,h]quinoline Cr(CO)3Complexes: Synthesis by Chromium-Templated
 Benzannulation, Cyclomanganation, and Haptotropic Chromium Migration
;
_journal_issue 15
_journal_name_full Organometallics
_journal_page_first 3308
_journal_paper_doi 10.1021/om100258c
_journal_volume 29
_journal_year 2010
_chemical_formula_moiety 'C24 H10 Cr Mn N O10'
_chemical_formula_sum 'C24 H10 Cr Mn N O10'
_chemical_formula_weight 579.27
_space_group_IT_number 14
_symmetry_cell_setting monoclinic
_symmetry_space_group_name_Hall '-P 2ybc'
_symmetry_space_group_name_H-M 'P 1 21/c 1'
_atom_sites_solution_hydrogens geom
_atom_sites_solution_primary direct
_atom_sites_solution_secondary difmap
_cell_angle_alpha 90.00
_cell_angle_beta 96.4883(9)
_cell_angle_gamma 90.00
_cell_formula_units_Z 4
_cell_length_a 6.66030(10)
_cell_length_b 12.9097(2)
_cell_length_c 26.8855(5)
_cell_measurement_reflns_used 84066
_cell_measurement_temperature 123(2)
_cell_measurement_theta_max 34.975
_cell_measurement_theta_min 0.998
_cell_volume 2296.88(7)
_computing_cell_refinement 'HKL Scalepack (Otwinowski & Minor 1997)'
_computing_data_collection 'HKL Denzo and Scalepack (Otwinowski & Minor 1997)'
_computing_data_reduction 'HKL Denzo and Scalepack (Otwinowski & Minor 1997)'
_computing_molecular_graphics 'DIAMOND (Brandenburg, 1999)'
_computing_publication_material 'SHELXL97 (Sheldrick, 1997)'
_computing_structure_refinement 'SHELXL-97 (Sheldrick, 1997)'
_computing_structure_solution 'SHELXS-97 (Sheldrick, 1990)'
_diffrn_ambient_temperature 123(2)
_diffrn_detector_area_resol_mean 9
_diffrn_measured_fraction_theta_full 0.992
_diffrn_measured_fraction_theta_max 0.992
_diffrn_measurement_device '95mm CCD camera on \k-goniostat'
_diffrn_measurement_device_type 'Nonius KappaCCD'
_diffrn_measurement_method CCD
_diffrn_radiation_monochromator 'horizonally mounted graphite crystal'
_diffrn_radiation_type 'Mo K\a'
_diffrn_radiation_wavelength 0.71073
_diffrn_reflns_av_R_equivalents 0.1067
_diffrn_reflns_av_sigmaI/netI 0.0718
_diffrn_reflns_limit_h_max 6
_diffrn_reflns_limit_h_min -9
_diffrn_reflns_limit_k_max 17
_diffrn_reflns_limit_k_min -18
_diffrn_reflns_limit_l_max 36
_diffrn_reflns_limit_l_min -37
_diffrn_reflns_number 26444
_diffrn_reflns_theta_full 30.00
_diffrn_reflns_theta_max 30.00
_diffrn_reflns_theta_min 2.78
_exptl_absorpt_coefficient_mu 1.084
_exptl_absorpt_correction_T_max 0.8809
_exptl_absorpt_correction_T_min 0.5819
_exptl_absorpt_correction_type multi-scan
_exptl_absorpt_process_details
;
R.H. Blessing, Acta Cryst. (1995), A51, 33-38
;
_exptl_crystal_colour red
_exptl_crystal_density_diffrn 1.675
_exptl_crystal_density_method 'not measured'
_exptl_crystal_description Needle
_exptl_crystal_F_000 1160
_exptl_crystal_size_max 0.56
_exptl_crystal_size_mid 0.16
_exptl_crystal_size_min 0.12
_refine_diff_density_max 1.551
_refine_diff_density_min -1.112
_refine_diff_density_rms 0.146
_refine_ls_extinction_method none
_refine_ls_goodness_of_fit_ref 1.031
_refine_ls_hydrogen_treatment constr
_refine_ls_matrix_type full
_refine_ls_number_parameters 335
_refine_ls_number_reflns 6649
_refine_ls_number_restraints 0
_refine_ls_restrained_S_all 1.031
_refine_ls_R_factor_all 0.0737
_refine_ls_R_factor_gt 0.0544
_refine_ls_shift/su_max 0.001
_refine_ls_shift/su_mean 0.000
_refine_ls_structure_factor_coef Fsqd
_refine_ls_weighting_details 'calc w=1/[\s^2^(Fo^2^)+(0.0826P)^2^+0.0000P] where P=(Fo^2^+2Fc^2^)/3'
_refine_ls_weighting_scheme calc
_refine_ls_wR_factor_gt 0.1320
_refine_ls_wR_factor_ref 0.1403
_reflns_number_gt 4974
_reflns_number_total 6649
_reflns_threshold_expression >2sigma(I)
_cod_data_source_file om100258c_si_001.cif
_cod_data_source_block GDOE023
_cod_depositor_comments
;
The following automatic conversions were performed:

'_symmetry_cell_setting' value 'Monoclinic' changed to 'monoclinic'
according to /home/saulius/struct/CIF-dictionaries/cif_core.dic
dictionary named 'cif_core.dic' version 2.4.1 from
2010-06-29.

'_exptl_absorpt_correction_type' value 'Multi-Scan'
changed to 'multi-scan' according to
/home/saulius/struct/CIF-dictionaries/cif_core.dic dictionary named
'cif_core.dic' version 2.4.1 from 2010-06-29.

Automatic conversion script
Id: cif_fix_values 1715 2011-07-08 13:25:40Z adriana 
;
_cod_original_cell_volume 2296.87(7)
_cod_original_sg_symbol_H-M 'P 21/c'
_cod_database_code 4066045

loop_
_symmetry_equiv_pos_as_xyz
'x, y, z'
'-x, y+1/2, -z+1/2'
'-x, -y, -z'
'x, -y-1/2, z-1/2'

loop_
_atom_site_label
_atom_site_type_symbol
_atom_site_fract_x
_atom_site_fract_y
_atom_site_fract_z
_atom_site_U_iso_or_equiv
_atom_site_adp_type
_atom_site_occupancy
_atom_site_symmetry_multiplicity
_atom_site_calc_flag
_atom_site_refinement_flags
C1 C 0.3218(4) 0.83610(18) 0.11704(9) 0.0190(5) Uani 1 1 d .
H1A H 0.3855 0.7702 0.1170 0.023 Uiso 1 1 calc R
C2 C 0.4003(4) 0.91694(19) 0.09059(9) 0.0205(5) Uani 1 1 d .
H2A H 0.5135 0.9056 0.0727 0.025 Uiso 1 1 calc R
C3 C 0.3113(4) 1.01321(18) 0.09072(9) 0.0188(5) Uani 1 1 d .
H3A H 0.3648 1.0694 0.0736 0.023 Uiso 1 1 calc R
C3A C 0.1418(4) 1.02757(17) 0.11621(8) 0.0163(4) Uani 1 1 d .
C4 C 0.0328(4) 1.12449(17) 0.11828(8) 0.0174(4) Uani 1 1 d .
C5 C -0.1367(4) 1.12984(17) 0.14235(8) 0.0182(5) Uani 1 1 d .
H5A H -0.2090 1.1933 0.1419 0.022 Uiso 1 1 calc R
C5A C -0.2093(4) 1.04283(17) 0.16827(8) 0.0165(4) Uani 1 1 d .
C6 C -0.3773(4) 1.04787(18) 0.19567(9) 0.0199(5) Uani 1 1 d .
H6A H -0.4511 1.1106 0.1969 0.024 Uiso 1 1 calc R
C7 C -0.4340(4) 0.96120(19) 0.22066(9) 0.0220(5) Uani 1 1 d .
H7A H -0.5466 0.9650 0.2393 0.026 Uiso 1 1 calc R
C8 C -0.3271(4) 0.86666(19) 0.21893(9) 0.0207(5) Uani 1 1 d .
H8A H -0.3706 0.8080 0.2362 0.025 Uiso 1 1 calc R
C9 C -0.1614(4) 0.85779(18) 0.19275(8) 0.0176(4) Uani 1 1 d .
C9A C -0.1047(4) 0.94808(17) 0.16761(8) 0.0154(4) Uani 1 1 d .
C9B C 0.0691(4) 0.94156(17) 0.14111(8) 0.0156(4) Uani 1 1 d .
C10 C 0.1148(4) 1.22216(17) 0.09798(9) 0.0178(4) Uani 1 1 d .
C11 C 0.3775(5) 1.3443(2) 0.12772(11) 0.0324(6) Uani 1 1 d .
H11C H 0.4454 1.3629 0.1608 0.049 Uiso 1 1 calc R
H11B H 0.2837 1.3997 0.1156 0.049 Uiso 1 1 calc R
H11A H 0.4785 1.3352 0.1043 0.049 Uiso 1 1 calc R
C12 C -0.1330(4) 1.35462(19) -0.02501(9) 0.0238(5) Uani 1 1 d .
C13 C -0.0933(4) 1.3987(2) 0.07412(10) 0.0252(5) Uani 1 1 d .
C14 C 0.2348(4) 1.3618(2) 0.02007(10) 0.0237(5) Uani 1 1 d .
C15 C 0.0819(4) 1.1744(2) -0.00301(9) 0.0222(5) Uani 1 1 d .
C16 C -0.2554(4) 1.2182(2) 0.03534(9) 0.0228(5) Uani 1 1 d .
C17 C -0.1013(4) 0.6495(2) 0.22203(10) 0.0244(5) Uani 1 1 d .
C18 C 0.2272(4) 0.63845(19) 0.17583(9) 0.0235(5) Uani 1 1 d .
C19 C -0.1481(4) 0.70467(18) 0.12901(9) 0.0214(5) Uani 1 1 d .
C20 C 0.1596(4) 0.79052(18) 0.24339(9) 0.0213(5) Uani 1 1 d .
Cr Cr -0.00622(6) 1.28940(3) 0.033675(14) 0.01744(11) Uani 1 1 d .
Mn Mn 0.03290(6) 0.73639(3) 0.184708(13) 0.01730(11) Uani 1 1 d .
N N 0.1618(3) 0.84695(15) 0.14228(7) 0.0170(4) Uani 1 1 d .
O1 O 0.2662(3) 1.24832(13) 0.13139(7) 0.0248(4) Uani 1 1 d .
O2 O -0.2094(4) 1.39523(15) -0.05991(7) 0.0333(5) Uani 1 1 d .
O3 O -0.1486(4) 1.46035(16) 0.09982(8) 0.0411(5) Uani 1 1 d .
O4 O 0.3686(3) 1.40473(16) 0.00785(8) 0.0350(5) Uani 1 1 d .
O5 O 0.1325(3) 1.10568(15) -0.02534(7) 0.0317(4) Uani 1 1 d .
O6 O -0.4077(3) 1.17855(16) 0.03194(7) 0.0328(5) Uani 1 1 d .
O7 O -0.1877(4) 0.59604(17) 0.24591(8) 0.0396(5) Uani 1 1 d .
O8 O 0.3493(4) 0.57792(16) 0.17170(8) 0.0355(5) Uani 1 1 d .
O9 O -0.2677(3) 0.69136(15) 0.09615(7) 0.0298(4) Uani 1 1 d .
O10 O 0.2234(3) 0.82590(16) 0.28054(7) 0.0323(5) Uani 1 1 d .

loop_
_atom_site_aniso_label
_atom_site_aniso_U_11
_atom_site_aniso_U_22
_atom_site_aniso_U_33
_atom_site_aniso_U_23
_atom_site_aniso_U_13
_atom_site_aniso_U_12
C1 0.0120(11) 0.0205(11) 0.0250(11) -0.0021(9) 0.0043(9) 0.0017(9)
C2 0.0117(11) 0.0253(11) 0.0253(12) -0.0018(9) 0.0061(9) -0.0009(9)
C3 0.0120(11) 0.0221(11) 0.0225(11) 0.0017(9) 0.0034(9) -0.0028(9)
C3A 0.0122(11) 0.0173(10) 0.0197(10) -0.0002(8) 0.0026(8) -0.0007(8)
C4 0.0141(11) 0.0174(10) 0.0205(11) 0.0002(8) 0.0018(9) 0.0000(8)
C5 0.0163(12) 0.0165(10) 0.0221(11) -0.0006(8) 0.0025(9) 0.0005(9)
C5A 0.0104(11) 0.0192(10) 0.0201(10) -0.0005(8) 0.0019(8) -0.0002(8)
C6 0.0137(12) 0.0220(11) 0.0246(11) -0.0021(9) 0.0047(9) 0.0024(9)
C7 0.0141(12) 0.0276(12) 0.0254(12) -0.0020(9) 0.0071(9) -0.0001(9)
C8 0.0161(12) 0.0229(11) 0.0241(11) 0.0025(9) 0.0061(9) -0.0025(9)
C9 0.0138(11) 0.0197(10) 0.0194(10) -0.0011(8) 0.0029(9) -0.0001(9)
C9A 0.0102(10) 0.0189(10) 0.0173(10) -0.0018(8) 0.0022(8) -0.0001(8)
C9B 0.0100(10) 0.0181(10) 0.0188(10) -0.0009(8) 0.0017(8) -0.0009(8)
C10 0.0133(11) 0.0175(10) 0.0231(11) -0.0014(8) 0.0046(9) 0.0005(8)
C11 0.0271(15) 0.0273(13) 0.0402(15) 0.0036(11) -0.0072(12) -0.0125(11)
C12 0.0230(13) 0.0221(11) 0.0268(12) 0.0009(9) 0.0054(10) -0.0040(10)
C13 0.0217(13) 0.0228(12) 0.0313(13) 0.0042(10) 0.0041(11) -0.0001(10)
C14 0.0185(12) 0.0235(11) 0.0296(13) 0.0011(9) 0.0046(10) -0.0039(10)
C15 0.0138(12) 0.0273(12) 0.0253(12) 0.0016(10) 0.0013(9) -0.0037(10)
C16 0.0183(13) 0.0274(12) 0.0229(11) 0.0027(9) 0.0030(10) -0.0022(10)
C17 0.0177(12) 0.0244(12) 0.0303(13) 0.0048(10) -0.0011(10) -0.0017(10)
C18 0.0222(13) 0.0223(11) 0.0260(12) 0.0040(9) 0.0025(10) 0.0016(10)
C19 0.0181(12) 0.0177(10) 0.0296(12) -0.0001(9) 0.0083(10) 0.0014(9)
C20 0.0183(12) 0.0213(11) 0.0252(12) 0.0076(9) 0.0061(10) -0.0008(9)
Cr 0.0127(2) 0.01740(18) 0.0226(2) 0.00177(14) 0.00361(15) -0.00218(14)
Mn 0.01203(18) 0.01691(17) 0.02323(19) 0.00204(13) 0.00312(14) -0.00003(13)
N 0.0113(9) 0.0184(9) 0.0217(9) 0.0009(7) 0.0035(7) 0.0006(7)
O1 0.0211(10) 0.0215(8) 0.0302(9) 0.0034(7) -0.0039(8) -0.0060(7)
O2 0.0369(13) 0.0326(10) 0.0293(10) 0.0054(8) -0.0003(9) 0.0027(9)
O3 0.0412(14) 0.0306(10) 0.0535(13) -0.0094(10) 0.0144(11) 0.0036(10)
O4 0.0276(11) 0.0364(11) 0.0430(11) -0.0023(9) 0.0124(9) -0.0145(9)
O5 0.0282(11) 0.0315(10) 0.0356(10) -0.0080(8) 0.0047(9) 0.0024(9)
O6 0.0195(10) 0.0416(11) 0.0374(11) 0.0071(9) 0.0038(8) -0.0098(9)
O7 0.0298(12) 0.0419(12) 0.0470(12) 0.0165(10) 0.0042(10) -0.0129(10)
O8 0.0370(13) 0.0333(10) 0.0365(11) 0.0037(8) 0.0053(9) 0.0186(9)
O9 0.0227(10) 0.0329(10) 0.0327(10) -0.0056(8) -0.0021(8) 0.0019(8)
O10 0.0313(12) 0.0366(10) 0.0281(10) 0.0034(8) -0.0003(8) -0.0115(9)

loop_
_atom_type_symbol
_atom_type_description
_atom_type_scat_dispersion_real
_atom_type_scat_dispersion_imag
_atom_type_scat_source
C C 0.0033 0.0016 'International Tables Vol C Tables 4.2.6.8 and 6.1.1.4'
H H 0.0000 0.0000 'International Tables Vol C Tables 4.2.6.8 and 6.1.1.4'
Cr Cr 0.3209 0.6236 'International Tables Vol C Tables 4.2.6.8 and 6.1.1.4'
Mn Mn 0.3368 0.7283 'International Tables Vol C Tables 4.2.6.8 and 6.1.1.4'
N N 0.0061 0.0033 'International Tables Vol C Tables 4.2.6.8 and 6.1.1.4'
O O 0.0106 0.0060 'International Tables Vol C Tables 4.2.6.8 and 6.1.1.4'

loop_
_geom_angle_atom_site_label_1
_geom_angle_atom_site_label_2
_geom_angle_atom_site_label_3
_geom_angle
N C1 C2 123.1(2)
N C1 H1A 118.4
C2 C1 H1A 118.4
C3 C2 C1 119.2(2)
C3 C2 H2A 120.4
C1 C2 H2A 120.4
C2 C3 C3A 119.5(2)
C2 C3 H3A 120.2
C3A C3 H3A 120.2
C3 C3A C9B 117.9(2)
C3 C3A C4 124.7(2)
C9B C3A C4 117.4(2)
C5 C4 C3A 120.4(2)
C5 C4 C10 119.0(2)
C3A C4 C10 120.4(2)
C4 C5 C5A 122.2(2)
C4 C5 H5A 118.9
C5A C5 H5A 118.9
C6 C5A C9A 118.0(2)
C6 C5A C5 123.3(2)
C9A C5A C5 118.6(2)
C7 C6 C5A 119.6(2)
C7 C6 H6A 120.2
C5A C6 H6A 120.2
C6 C7 C8 121.1(2)
C6 C7 H7A 119.4
C8 C7 H7A 119.4
C9 C8 C7 121.5(2)
C9 C8 H8A 119.3
C7 C8 H8A 119.3
C8 C9 C9A 116.5(2)
C8 C9 Mn 131.70(18)
C9A C9 Mn 111.77(17)
C5A C9A C9 123.3(2)
C5A C9A C9B 119.2(2)
C9 C9A C9B 117.6(2)
N C9B C3A 122.4(2)
N C9B C9A 115.5(2)
C3A C9B C9A 122.1(2)
O1 C10 C4 104.44(19)
O1 C10 Cr 132.44(17)
C4 C10 Cr 123.10(17)
O1 C11 H11C 109.5
O1 C11 H11B 109.5
H11C C11 H11B 109.5
O1 C11 H11A 109.5
H11C C11 H11A 109.5
H11B C11 H11A 109.5
O2 C12 Cr 179.0(2)
O3 C13 Cr 176.6(2)
O4 C14 Cr 173.9(2)
O5 C15 Cr 179.2(2)
O6 C16 Cr 173.8(2)
O7 C17 Mn 178.8(3)
O8 C18 Mn 178.1(2)
O9 C19 Mn 174.6(2)
O10 C20 Mn 174.7(2)
C12 Cr C16 85.79(11)
C12 Cr C13 90.60(11)
C16 Cr C13 91.24(12)
C12 Cr C15 92.82(11)
C16 Cr C15 87.51(11)
C13 Cr C15 176.26(10)
C12 Cr C14 85.92(11)
C16 Cr C14 170.45(11)
C13 Cr C14 93.58(12)
C15 Cr C14 88.17(11)
C12 Cr C10 176.79(11)
C16 Cr C10 92.13(10)
C13 Cr C10 87.00(10)
C15 Cr C10 89.53(10)
C14 Cr C10 96.35(11)
C17 Mn C18 92.55(12)
C17 Mn C20 88.14(11)
C18 Mn C20 96.36(12)
C17 Mn C19 89.67(11)
C18 Mn C19 98.35(11)
C20 Mn C19 165.21(11)
C17 Mn C9 93.33(11)
C18 Mn C9 173.70(11)
C20 Mn C9 81.60(10)
C19 Mn C9 83.93(10)
C17 Mn N 173.95(10)
C18 Mn N 93.47(10)
C20 Mn N 91.83(9)
C19 Mn N 88.83(9)
C9 Mn N 80.68(9)
C1 N C9B 117.8(2)
C1 N Mn 127.74(16)
C9B N Mn 114.43(16)
C10 O1 C11 121.98(19)

loop_
_geom_bond_atom_site_label_1
_geom_bond_atom_site_label_2
_geom_bond_distance
C1 N 1.334(3)
C1 C2 1.397(3)
C1 H1A 0.9500
C2 C3 1.377(3)
C2 H2A 0.9500
C3 C3A 1.398(3)
C3 H3A 0.9500
C3A C9B 1.410(3)
C3A C4 1.451(3)
C4 C5 1.365(3)
C4 C10 1.501(3)
C5 C5A 1.434(3)
C5 H5A 0.9500
C5A C6 1.409(3)
C5A C9A 1.409(3)
C6 C7 1.379(3)
C6 H6A 0.9500
C7 C8 1.416(3)
C7 H7A 0.9500
C8 C9 1.379(3)
C8 H8A 0.9500
C9 C9A 1.420(3)
C9 Mn 2.059(2)
C9A C9B 1.429(3)
C9B N 1.367(3)
C10 O1 1.316(3)
C10 Cr 2.019(2)
C11 O1 1.454(3)
C11 H11C 0.9800
C11 H11B 0.9800
C11 H11A 0.9800
C12 O2 1.143(3)
C12 Cr 1.900(3)
C13 O3 1.142(3)
C13 Cr 1.911(3)
C14 O4 1.129(3)
C14 Cr 1.928(3)
C15 O5 1.143(3)
C15 Cr 1.911(3)
C16 O6 1.131(3)
C16 Cr 1.902(3)
C17 O7 1.142(3)
C17 Mn 1.807(3)
C18 O8 1.142(3)
C18 Mn 1.844(3)
C19 O9 1.134(3)
C19 Mn 1.859(3)
C20 O10 1.136(3)
C20 Mn 1.841(3)
Mn N 2.073(2)

loop_
_geom_torsion_atom_site_label_1
_geom_torsion_atom_site_label_2
_geom_torsion_atom_site_label_3
_geom_torsion_atom_site_label_4
_geom_torsion
N C1 C2 C3 0.8(4)
C1 C2 C3 C3A -1.5(4)
C2 C3 C3A C9B 0.2(3)
C2 C3 C3A C4 -178.8(2)
C3 C3A C4 C5 177.1(2)
C9B C3A C4 C5 -1.8(3)
C3 C3A C4 C10 -8.3(4)
C9B C3A C4 C10 172.7(2)
C3A C4 C5 C5A 2.8(4)
C10 C4 C5 C5A -171.9(2)
C4 C5 C5A C6 176.4(2)
C4 C5 C5A C9A -1.7(3)
C9A C5A C6 C7 -0.1(3)
C5 C5A C6 C7 -178.2(2)
C5A C6 C7 C8 -0.5(4)
C6 C7 C8 C9 0.7(4)
C7 C8 C9 C9A -0.2(4)
C7 C8 C9 Mn 177.19(18)
C6 C5A C9A C9 0.6(3)
C5 C5A C9A C9 178.8(2)
C6 C5A C9A C9B -178.5(2)
C5 C5A C9A C9B -0.2(3)
C8 C9 C9A C5A -0.4(3)
Mn C9 C9A C5A -178.34(18)
C8 C9 C9A C9B 178.7(2)
Mn C9 C9A C9B 0.8(3)
C3 C3A C9B N 2.0(3)
C4 C3A C9B N -178.9(2)
C3 C3A C9B C9A -179.1(2)
C4 C3A C9B C9A -0.1(3)
C5A C9A C9B N -180.0(2)
C9 C9A C9B N 0.9(3)
C5A C9A C9B C3A 1.1(3)
C9 C9A C9B C3A -178.0(2)
C5 C4 C10 O1 100.4(3)
C3A C4 C10 O1 -74.2(3)
C5 C4 C10 Cr -78.1(3)
C3A C4 C10 Cr 107.3(2)
O2 C12 Cr C16 108(14)
O2 C12 Cr C13 17(14)
O2 C12 Cr C15 -165(14)
O2 C12 Cr C14 -77(14)
O2 C12 Cr C10 58(15)
O6 C16 Cr C12 17(2)
O6 C16 Cr C13 107(2)
O6 C16 Cr C15 -76(2)
O6 C16 Cr C14 -13(3)
O6 C16 Cr C10 -166(2)
O3 C13 Cr C12 132(4)
O3 C13 Cr C16 46(4)
O3 C13 Cr C15 -24(6)
O3 C13 Cr C14 -142(4)
O3 C13 Cr C10 -46(4)
O5 C15 Cr C12 -36(18)
O5 C15 Cr C16 49(18)
O5 C15 Cr C13 120(17)
O5 C15 Cr C14 -122(18)
O5 C15 Cr C10 142(18)
O4 C14 Cr C12 -23(2)
O4 C14 Cr C16 7(3)
O4 C14 Cr C13 -113(2)
O4 C14 Cr C15 70(2)
O4 C14 Cr C10 159(2)
O1 C10 Cr C12 -108.9(18)
C4 C10 Cr C12 69.1(18)
O1 C10 Cr C16 -158.4(2)
C4 C10 Cr C16 19.6(2)
O1 C10 Cr C13 -67.3(2)
C4 C10 Cr C13 110.7(2)
O1 C10 Cr C15 114.1(2)
C4 C10 Cr C15 -67.9(2)
O1 C10 Cr C14 26.0(3)
C4 C10 Cr C14 -156.0(2)
O7 C17 Mn C18 162(100)
O7 C17 Mn C20 65(13)
O7 C17 Mn C19 -100(13)
O7 C17 Mn C9 -16(13)
O7 C17 Mn N -24(13)
O8 C18 Mn C17 -67(8)
O8 C18 Mn C20 22(8)
O8 C18 Mn C19 -157(8)
O8 C18 Mn C9 92(8)
O8 C18 Mn N 114(8)
O10 C20 Mn C17 -60(2)
O10 C20 Mn C18 -152(2)
O10 C20 Mn C19 22(3)
O10 C20 Mn C9 34(2)
O10 C20 Mn N 114(2)
O9 C19 Mn C17 88(2)
O9 C19 Mn C18 -180(100)
O9 C19 Mn C20 6(3)
O9 C19 Mn C9 -6(2)
O9 C19 Mn N -87(2)
C8 C9 Mn C17 2.0(2)
C9A C9 Mn C17 179.47(17)
C8 C9 Mn C18 -157.1(9)
C9A C9 Mn C18 20.4(10)
C8 C9 Mn C20 -85.7(2)
C9A C9 Mn C20 91.85(17)
C8 C9 Mn C19 91.3(2)
C9A C9 Mn C19 -91.22(17)
C8 C9 Mn N -178.9(2)
C9A C9 Mn N -1.42(16)
C2 C1 N C9B 1.3(3)
C2 C1 N Mn -178.15(17)
C3A C9B N C1 -2.7(3)
C9A C9B N C1 178.3(2)
C3A C9B N Mn 176.79(17)
C9A C9B N Mn -2.1(2)
C17 Mn N C1 -170.2(9)
C18 Mn N C1 3.8(2)
C20 Mn N C1 100.3(2)
C19 Mn N C1 -94.5(2)
C9 Mn N C1 -178.5(2)
C17 Mn N C9B 10.4(10)
C18 Mn N C9B -175.69(17)
C20 Mn N C9B -79.21(17)
C19 Mn N C9B 86.01(17)
C9 Mn N C9B 1.97(16)
C4 C10 O1 C11 -175.0(2)
Cr C10 O1 C11 3.3(4)
